data_7154896
loop_
_publ_author_name
'Zhang, Wenxuan'
'Wu, Jun'
'Li, Bo'
'Wu, Hongna'
'Wang, Liu'
'Hao, Jie'
'Wu, Song'
'Zhou, Qi'

_publ_section_title
;
 Structure-activity &amp; structure-toxicity relationship study of
 salinomycin diastereoisomers and their benzoylated derivatives.
;
_journal_issue 10
_journal_name_full 'Organic &amp; biomolecular chemistry'
_journal_page_first 2840
_journal_page_last 2845
_journal_paper_doi 10.1039/c5ob02303c
_journal_volume 14
_journal_year 2016
_chemical_formula_moiety 'C55 H88 O11 Si'
_chemical_formula_sum 'C55 H88 O11 Si'
_chemical_formula_weight 953.34
_chemical_name_systematic
;
 ?
;
_space_group_crystal_system monoclinic
_space_group_IT_number 4
_space_group_name_Hall 'P 2yb'
_space_group_name_H-M_alt 'P 1 21 1'
_symmetry_space_group_name_Hall 'P 2yb'
_symmetry_space_group_name_H-M 'P 1 21 1'
_atom_sites_solution_hydrogens geom
_atom_sites_solution_primary iterative
_audit_creation_date 2015-11-03
_audit_creation_method
;
Olex2 1.2
(compiled 2015.09.30 svn.r3233 for OlexSys, GUI svn.r5103)
;
_audit_update_record
;
2015-11-03 deposited with the CCDC.
2016-01-08 downloaded from the CCDC.
;
_cell_angle_alpha 90
_cell_angle_beta 99.8798(18)
_cell_angle_gamma 90
_cell_formula_units_Z 2
_cell_length_a 12.1784(3)
_cell_length_b 10.4550(2)
_cell_length_c 22.4818(4)
_cell_measurement_reflns_used 14747
_cell_measurement_temperature 293(2)
_cell_measurement_theta_max 66.6470
_cell_measurement_theta_min 3.6920
_cell_volume 2820.05(10)
_computing_cell_refinement
;
CrysAlisPro, Agilent Technologies,
Version 1.171.37.35 (release 13-08-2014 CrysAlis171 .NET)
(compiled Aug 13 2014,18:06:01)
;
_computing_data_collection
;
CrysAlisPro, Agilent Technologies,
Version 1.171.37.35 (release 13-08-2014 CrysAlis171 .NET)
(compiled Aug 13 2014,18:06:01)
;
_computing_data_reduction
;
CrysAlisPro, Agilent Technologies,
Version 1.171.37.35 (release 13-08-2014 CrysAlis171 .NET)
(compiled Aug 13 2014,18:06:01)
;
_computing_molecular_graphics 'Olex2 (Dolomanov et al., 2009)'
_computing_publication_material 'Olex2 (Dolomanov et al., 2009)'
_computing_structure_refinement 'ShelXL (Sheldrick, 2015)'
_computing_structure_solution
;
Superflip (Palatinus & Chapuis, 2007;Palatinus & van der Lee, 2008;
Palatinus et al., 2012)
;
_diffrn_ambient_temperature 293(2)
_diffrn_detector 'CCD plate'
_diffrn_detector_area_resol_mean 10.4674
_diffrn_detector_type Atlas
_diffrn_measured_fraction_theta_full 0.985
_diffrn_measured_fraction_theta_max 0.998
_diffrn_measurement_details
;
  1 omega  -98.00  -18.00   1.0000    1.0000
omega____ theta____ kappa____ phi______ frames
    -      -41.6415  125.0000  -30.0000 80

  2 omega  -33.00   66.00   1.0000    1.0000
omega____ theta____ kappa____ phi______ frames
    -       41.6415  -38.0000  150.0000 99

  3 omega   17.00  116.00   1.0000    1.0000
omega____ theta____ kappa____ phi______ frames
    -       41.6415   38.0000  -60.0000 99

  4 omega  -33.00   66.00   1.0000    1.0000
omega____ theta____ kappa____ phi______ frames
    -       41.6415  -38.0000   30.0000 99

  5 omega   17.00  116.00   1.0000    1.0000
omega____ theta____ kappa____ phi______ frames
    -       41.6415   38.0000    0.0000 99

  6 omega   19.00   75.00   1.0000    1.5600
omega____ theta____ kappa____ phi______ frames
    -       92.5000  -45.0000   30.0000 56

  7 omega   66.00  116.00   1.0000    1.5600
omega____ theta____ kappa____ phi______ frames
    -       92.5000   30.0000  -60.0000 50

  8 omega   15.00   69.00   1.0000    1.5600
omega____ theta____ kappa____ phi______ frames
    -       92.5000  -82.0000  128.4899 54

  9 omega   56.00   96.00   1.0000    1.5600
omega____ theta____ kappa____ phi______ frames
    -       92.5000 -125.0000  150.0000 40

 10 omega   20.00   45.00   1.0000    1.5600
omega____ theta____ kappa____ phi______ frames
    -       92.5000 -125.0000  150.0000 25

 11 omega   64.00   94.00   1.0000    1.5600
omega____ theta____ kappa____ phi______ frames
    -       92.5000   61.0000  -60.0000 30

 12 omega  104.00  163.00   1.0000    1.5600
omega____ theta____ kappa____ phi______ frames
    -       92.5000   61.0000  -60.0000 59

 13 omega   67.00  106.00   1.0000    1.5600
omega____ theta____ kappa____ phi______ frames
    -       92.5000   30.0000  -30.0000 39

 14 omega  126.00  153.00   1.0000    1.5600
omega____ theta____ kappa____ phi______ frames
    -       92.5000   30.0000  -30.0000 27

 15 omega   87.00  166.00   1.0000    1.5600
omega____ theta____ kappa____ phi______ frames
    -       92.5000   30.0000   90.0000 79

 16 omega   66.00  121.00   1.0000    1.5600
omega____ theta____ kappa____ phi______ frames
    -       92.5000   61.0000  -30.0000 55

 17 omega   23.00   68.00   1.0000    1.5600
omega____ theta____ kappa____ phi______ frames
    -       92.5000  -45.0000  120.0000 45

 18 omega   32.00   62.00   1.0000    1.5600
omega____ theta____ kappa____ phi______ frames
    -       92.5000  -30.0000  -60.0000 30

 19 omega  125.00  161.00   1.0000    1.5600
omega____ theta____ kappa____ phi______ frames
    -       92.5000   61.0000  -30.0000 36

 20 omega   20.00   74.00   1.0000    1.5600
omega____ theta____ kappa____ phi______ frames
    -       92.5000  -45.0000  -90.0000 54

 21 omega   35.00   77.00   1.0000    1.5600
omega____ theta____ kappa____ phi______ frames
    -       92.5000 -125.0000   90.0000 42

 22 omega   16.00   68.00   1.0000    1.5600
omega____ theta____ kappa____ phi______ frames
    -       92.5000  -30.0000 -150.0000 52

 23 omega  132.00  164.00   1.0000    1.5600
omega____ theta____ kappa____ phi______ frames
    -       92.5000   30.0000  150.0000 32

 24 omega   16.00   48.00   1.0000    1.5600
omega____ theta____ kappa____ phi______ frames
    -       92.5000  -30.0000   60.0000 32

 25 omega   63.00   98.00   1.0000    1.5600
omega____ theta____ kappa____ phi______ frames
    -       92.5000   61.0000    0.0000 35

 26 omega  119.00  150.00   1.0000    1.5600
omega____ theta____ kappa____ phi______ frames
    -       92.5000   61.0000    0.0000 31

 27 omega   20.00   45.00   1.0000    1.5600
omega____ theta____ kappa____ phi______ frames
    -       92.5000 -125.0000  120.0000 25

 28 omega   70.00  114.00   1.0000    1.5600
omega____ theta____ kappa____ phi______ frames
    -       92.5000   15.0000  -60.0000 44

 29 omega   44.00   72.00   1.0000    1.5600
omega____ theta____ kappa____ phi______ frames
    -       92.5000  -45.0000 -120.0000 28

 30 omega   50.00   76.00   1.0000    1.5600
omega____ theta____ kappa____ phi______ frames
    -       92.5000  -45.0000   90.0000 26

 31 omega   78.00  104.00   1.0000    1.5600
omega____ theta____ kappa____ phi______ frames
    -       92.5000  -82.0000  128.4899 26

 32 omega  119.00  145.00   1.0000    1.5600
omega____ theta____ kappa____ phi______ frames
    -       92.5000   22.0000   62.9413 26

 33 omega  127.00  162.00   1.0000    1.5600
omega____ theta____ kappa____ phi______ frames
    -       92.5000   15.0000  -60.0000 35

 34 omega   65.00  111.00   1.0000    1.5600
omega____ theta____ kappa____ phi______ frames
    -       92.5000   77.0000   60.0000 46

 35 omega  114.00  145.00   1.0000    1.5600
omega____ theta____ kappa____ phi______ frames
    -       92.5000   77.0000   60.0000 31

 36 omega   15.00   57.00   1.0000    1.5600
omega____ theta____ kappa____ phi______ frames
    -       92.5000  -95.0000  150.0000 42

 37 omega  100.00  158.00   1.0000    1.5600
omega____ theta____ kappa____ phi______ frames
    -       92.5000   45.0000  120.0000 58

 38 omega   74.00  100.00   1.0000    1.5600
omega____ theta____ kappa____ phi______ frames
    -       92.5000   30.0000 -150.0000 26

 39 omega  138.00  168.00   1.0000    1.5600
omega____ theta____ kappa____ phi______ frames
    -       92.5000   30.0000 -150.0000 30

 40 omega   57.00   83.00   1.0000    1.5600
omega____ theta____ kappa____ phi______ frames
    -       92.5000  -77.0000   60.0000 26

 41 omega   93.00  120.00   1.0000    1.5600
omega____ theta____ kappa____ phi______ frames
    -       92.5000  -77.0000   60.0000 27

 42 omega   36.00   71.00   1.0000    1.5600
omega____ theta____ kappa____ phi______ frames
    -       92.5000 -125.0000   30.0000 35

 43 omega   94.00  120.00   1.0000    1.5600
omega____ theta____ kappa____ phi______ frames
    -       92.5000   45.0000  -30.0000 26

 44 omega  119.00  160.00   1.0000    1.5600
omega____ theta____ kappa____ phi______ frames
    -       92.5000   45.0000   30.0000 41

 45 omega   87.00  113.00   1.0000    1.5600
omega____ theta____ kappa____ phi______ frames
    -       92.5000   61.0000 -120.0000 26

 46 omega  115.00  141.00   1.0000    1.5600
omega____ theta____ kappa____ phi______ frames
    -       92.5000   61.0000 -120.0000 26

 47 omega   19.00   46.00   1.0000    1.5600
omega____ theta____ kappa____ phi______ frames
    -       92.5000  -30.0000  -90.0000 27

 48 omega   53.00   79.00   1.0000    1.5600
omega____ theta____ kappa____ phi______ frames
    -       92.5000  -61.0000 -150.0000 26

 49 omega   20.00   59.00   1.0000    1.5600
omega____ theta____ kappa____ phi______ frames
    -       92.5000  -61.0000   60.0000 39

 50 omega   67.00   98.00   1.0000    1.5600
omega____ theta____ kappa____ phi______ frames
    -       92.5000   30.0000   60.0000 31

 51 omega   95.00  121.00   1.0000    1.5600
omega____ theta____ kappa____ phi______ frames
    -       92.5000  -84.0000  -64.2061 26

 52 omega   57.00   87.00   1.0000    1.5600
omega____ theta____ kappa____ phi______ frames
    -       92.5000   22.0000   62.9413 30
;
_diffrn_measurement_device 'four-circle diffractometer'
_diffrn_measurement_device_type 'Xcalibur, Atlas, Gemini ultra'
_diffrn_measurement_method '\w scans'
_diffrn_orient_matrix_UB_11 0.1185217000
_diffrn_orient_matrix_UB_12 0.0217484000
_diffrn_orient_matrix_UB_13 0.0354934000
_diffrn_orient_matrix_UB_21 0.0459079000
_diffrn_orient_matrix_UB_22 -0.1000156000
_diffrn_orient_matrix_UB_23 -0.0397198000
_diffrn_orient_matrix_UB_31 0.0190467000
_diffrn_orient_matrix_UB_32 0.1059079000
_diffrn_orient_matrix_UB_33 -0.0446773000
_diffrn_radiation_monochromator mirror
_diffrn_radiation_probe x-ray
_diffrn_radiation_type CuK\a
_diffrn_radiation_wavelength 1.54184
_diffrn_reflns_av_R_equivalents 0.0390
_diffrn_reflns_av_unetI/netI 0.0221
_diffrn_reflns_laue_measured_fraction_full 0.985
_diffrn_reflns_laue_measured_fraction_max 0.998
_diffrn_reflns_limit_h_max 14
_diffrn_reflns_limit_h_min -14
_diffrn_reflns_limit_k_max 12
_diffrn_reflns_limit_k_min -12
_diffrn_reflns_limit_l_max 25
_diffrn_reflns_limit_l_min -26
_diffrn_reflns_number 41478
_diffrn_reflns_point_group_measured_fraction_full 0.980
_diffrn_reflns_point_group_measured_fraction_max 0.994
_diffrn_reflns_theta_full 67.684
_diffrn_reflns_theta_max 67.001
_diffrn_reflns_theta_min 3.684
_diffrn_source 'sealed X-ray tube'
_diffrn_source_type 'Enhance Ultra (Cu) X-ray Source'
_exptl_absorpt_coefficient_mu 0.803
_exptl_absorpt_correction_T_max 1.00000
_exptl_absorpt_correction_T_min 0.71008
_exptl_absorpt_correction_type multi-scan
_exptl_absorpt_process_details
;
CrysAlisPro, Agilent Technologies,
Version 1.171.37.35 (release 13-08-2014 CrysAlis171 .NET)
(compiled Aug 13 2014,18:06:01)
Empirical absorption correction using spherical harmonics,
 implemented in SCALE3 ABSPACK scaling algorithm.
;
_exptl_crystal_colour 'clear light colourless'
_exptl_crystal_colour_lustre clear
_exptl_crystal_colour_modifier light
_exptl_crystal_colour_primary colourless
_exptl_crystal_density_diffrn 1.123
_exptl_crystal_description block
_exptl_crystal_F_000 1040
_exptl_crystal_size_max 0.32
_exptl_crystal_size_mid 0.25
_exptl_crystal_size_min 0.21
_refine_diff_density_max 0.349
_refine_diff_density_min -0.178
_refine_diff_density_rms 0.032
_refine_ls_abs_structure_details
;
 Flack x determined using 3503 quotients [(I+)-(I-)]/[(I+)+(I-)]
 (Parsons and Flack (2004), Acta Cryst. A60, s61).
;
_refine_ls_abs_structure_Flack 0.022(12)
_refine_ls_extinction_method none
_refine_ls_goodness_of_fit_ref 1.021
_refine_ls_hydrogen_treatment constr
_refine_ls_matrix_type full
_refine_ls_number_parameters 619
_refine_ls_number_reflns 10003
_refine_ls_number_restraints 1
_refine_ls_restrained_S_all 1.021
_refine_ls_R_factor_all 0.0541
_refine_ls_R_factor_gt 0.0447
_refine_ls_shift/su_max 0.001
_refine_ls_shift/su_mean 0.000
_refine_ls_structure_factor_coef Fsqd
_refine_ls_weighting_details
;
 w=1/[\s^2^(Fo^2^)+(0.0787P)^2^+0.2039P]
 where P=(Fo^2^+2Fc^2^)/3
;
_refine_ls_weighting_scheme calc
_refine_ls_wR_factor_gt 0.1202
_refine_ls_wR_factor_ref 0.1312
_reflns_Friedel_coverage 0.878
_reflns_friedel_fraction_full 0.975
_reflns_friedel_fraction_max 0.989
_reflns_number_gt 8405
_reflns_number_total 10003
_reflns_threshold_expression 'I > 2\s(I)'
_cod_data_source_file c5ob02303c2.cif
_cod_data_source_block zwx-31
_cod_depositor_comments 'Adding full bibliography for 7154896.cif.'
_cod_original_cell_volume 2820.06(10)
_cod_database_code 7154896
_shelxl_version_number 2013-2
_chemical_oxdiff_formula 'C1 H1 O1 N1'
_shelx_space_group_comment
;
The symmetry employed for this shelxl refinement is uniquely defined
by the following loop, which should always be used as a source of
symmetry information in preference to the above space-group names.
They are only intended as comments.
;
_reflns_odcompleteness_completeness 99.70
_reflns_odcompleteness_iscentric 1
_reflns_odcompleteness_theta 66.97
_olex2_refinement_description
;
1. Fixed Uiso
 At 1.2 times of:
  All C(H) groups, All C(H,H) groups
 At 1.5 times of:
  All C(H,H,H) groups, All O(H) groups
2.a Ternary CH refined with riding coordinates:
 C5(H5), C11(H11), C46(H46), C12(H12), C15(H15), C16(H16), C42(H42), C29(H29),
 C45(H45), C47(H47), C14(H14), C33(H33), C10(H10), C8(H8)
2.b Secondary CH2 refined with riding coordinates:
 C30(H30a,H30b), C21(H21a,H21b), C31(H31a,H31b), C25(H25a,H25b), C26(H26a,
 H26b), C43(H43a,H43b), C50(H50a,H50b), C44(H44a,H44b), C54(H54a,H54b),
 C36(H36a,H36b), C9(H9a,H9b), C52(H52a,H52b)
2.c Aromatic/amide H refined with riding coordinates:
 C3(H3), C4(H4), C64(H64), C65(H65), C61(H61), C62(H62), C63(H63)
2.d Idealised Me refined as rotating group:
 C35(H35a,H35b,H35c), C17(H17a,H17b,H17c), C34(H34a,H34b,H34c), C59(H59a,H59b,
 H59c), C23(H23a,H23b,H23c), C57(H57a,H57b,H57c), C19(H19a,H19b,H19c), C37(H37a,
 H37b,H37c), C56(H56a,H56b,H56c), C58(H58a,H58b,H58c), C22(H22a,H22b,H22c),
 C1(H1a,H1b,H1c), C1AA(H1Aa,H1Ab,H1Ac), C0AA(H0Aa,H0Ab,H0Ac)
2.e Idealised tetrahedral OH refined as rotating group:
 O18(H18)
;
_olex2_date_sample_data_collection 2015-06-08
_olex2_submission_special_instructions 'No special instructions were received'

loop_
_space_group_symop_operation_xyz
'x, y, z'
'-x, y+1/2, -z'

loop_
_atom_site_label
_atom_site_type_symbol
_atom_site_fract_x
_atom_site_fract_y
_atom_site_fract_z
_atom_site_U_iso_or_equiv
_atom_site_adp_type
_atom_site_occupancy
_atom_site_site_symmetry_order
_atom_site_calc_flag
_atom_site_refinement_flags_posn
O1 O -0.7429(2) -0.4023(2) -0.58095(9) 0.0700(6) Uani 1 1 d .
O7 O -0.8458(2) -0.5181(3) -0.66126(9) 0.0769(6) Uani 1 1 d .
O41 O -0.5484(2) -0.5023(2) -0.97813(9) 0.0669(5) Uani 1 1 d .
O38 O -0.7989(2) -0.3382(3) -0.46195(9) 0.0775(6) Uani 1 1 d .
O18 O -0.6722(2) -0.6807(2) -0.86992(10) 0.0719(6) Uani 1 1 d .
H18 H -0.6044 -0.6896 -0.8648 0.108 Uiso 1 1 calc GR
O28 O -0.7669(2) 0.0078(2) -0.71355(10) 0.0812(7) Uani 1 1 d .
O24 O -0.8571(2) -0.2301(2) -0.61603(10) 0.0751(6) Uani 1 1 d .
O20 O -0.6904(3) -0.4000(3) -0.79542(11) 0.0887(8) Uani 1 1 d .
O49 O -0.3543(3) -0.4861(3) -0.86019(11) 0.0896(8) Uani 1 1 d .
C2 C -0.8111(4) -0.5119(4) -0.59784(14) 0.0814(11) Uani 1 1 d .
O51 O -0.4361(2) -0.6776(3) -0.86476(12) 0.0864(7) Uani 1 1 d .
O40 O -0.9389(3) -0.2849(3) -0.41476(12) 0.0962(9) Uani 1 1 d .
C6 C -0.7921(3) -0.2879(3) -0.56473(14) 0.0679(8) Uani 1 1 d .
C5 C -0.8704(3) -0.3112(4) -0.51975(15) 0.0768(10) Uani 1 1 d .
H5 H -0.9147 -0.2342 -0.5162 0.092 Uiso 1 1 calc R
C11 C -0.7611(3) -0.5298(3) -0.69843(13) 0.0649(8) Uani 1 1 d .
H11 H -0.7174 -0.4506 -0.6951 0.078 Uiso 1 1 calc R
C46 C -0.6173(3) -0.6130(3) -0.99444(12) 0.0611(7) Uani 1 1 d .
H46 H -0.5803 -0.6871 -0.9730 0.073 Uiso 1 1 calc R
C39 C -0.8452(4) -0.3221(3) -0.41287(15) 0.0738(9) Uani 1 1 d .
C13 C -0.7640(3) -0.4780(3) -0.80978(14) 0.0666(8) Uani 1 1 d .
C12 C -0.8234(3) -0.5429(3) -0.76432(13) 0.0652(8) Uani 1 1 d .
H12 H -0.8260 -0.6344 -0.7740 0.078 Uiso 1 1 calc R
C15 C -0.7025(3) -0.5641(3) -0.90184(12) 0.0624(7) Uani 1 1 d .
H15 H -0.6400 -0.5042 -0.8926 0.075 Uiso 1 1 calc R
C16 C -0.7248(3) -0.5887(3) -0.97073(13) 0.0634(7) Uani 1 1 d .
H16 H -0.7583 -0.5109 -0.9903 0.076 Uiso 1 1 calc R
C42 C -0.4391(3) -0.5073(4) -0.99249(15) 0.0734(9) Uani 1 1 d .
H42 H -0.4067 -0.4219 -0.9847 0.088 Uiso 1 1 calc R
C32 C -0.8695(3) 0.0122(3) -0.81580(17) 0.0736(9) Uani 1 1 d .
C29 C -0.8191(3) -0.1086(3) -0.69893(15) 0.0688(8) Uani 1 1 d .
H29 H -0.7761 -0.1808 -0.7107 0.083 Uiso 1 1 calc R
C60 C -0.7678(4) -0.3542(3) -0.35677(15) 0.0785(10) Uani 1 1 d .
C35 C -0.9293(3) 0.1234(3) -0.80229(19) 0.0776(10) Uani 1 1 d .
H35A H -0.9143 0.1389 -0.7596 0.116 Uiso 1 1 calc GR
H35B H -1.0078 0.1098 -0.8151 0.116 Uiso 1 1 calc GR
H35C H -0.9059 0.1959 -0.8231 0.116 Uiso 1 1 calc GR
C45 C -0.6303(3) -0.6389(3) -1.06252(13) 0.0699(9) Uani 1 1 d .
H45 H -0.6682 -0.7214 -1.0707 0.084 Uiso 1 1 calc R
C47 C -0.3630(3) -0.6011(4) -0.95101(16) 0.0782(9) Uani 1 1 d .
H47 H -0.3795 -0.6881 -0.9662 0.094 Uiso 1 1 calc R
C48 C -0.3888(3) -0.5934(4) -0.88814(16) 0.0756(9) Uani 1 1 d .
C14 C -0.8014(3) -0.5089(4) -0.87696(13) 0.0686(8) Uani 1 1 d .
H14 H -0.8609 -0.5730 -0.8810 0.082 Uiso 1 1 calc R
C33 C -0.7542(3) 0.0163(4) -0.77588(15) 0.0750(9) Uani 1 1 d .
H33 H -0.7233 0.1012 -0.7813 0.090 Uiso 1 1 calc R
C27 C -0.8092(4) -0.1098(4) -0.63073(16) 0.0760(9) Uani 1 1 d .
C3 C -0.9172(4) -0.5094(5) -0.57390(17) 0.1008(15) Uani 1 1 d .
H3 H -0.9676 -0.5755 -0.5851 0.121 Uiso 1 1 calc R
C30 C -0.9361(3) -0.1171(4) -0.73425(17) 0.0784(10) Uani 1 1 d .
H30A H -0.9813 -0.0488 -0.7221 0.094 Uiso 1 1 calc R
H30B H -0.9694 -0.1981 -0.7260 0.094 Uiso 1 1 calc R
C4 C -0.9452(4) -0.4209(5) -0.53812(17) 0.0941(13) Uani 1 1 d .
H4 H -1.0126 -0.4270 -0.5242 0.113 Uiso 1 1 calc R
C21 C -0.9456(3) -0.4951(4) -0.77461(16) 0.0805(10) Uani 1 1 d .
H21A H -0.9496 -0.4179 -0.7511 0.097 Uiso 1 1 calc R
H21B H -0.9679 -0.4729 -0.8169 0.097 Uiso 1 1 calc R
C31 C -0.9329(3) -0.1064(4) -0.80153(16) 0.0750(9) Uani 1 1 d .
H31A H -0.8974 -0.1819 -0.8146 0.090 Uiso 1 1 calc R
H31B H -1.0085 -0.1027 -0.8238 0.090 Uiso 1 1 calc R
C25 C -0.6960(4) -0.1961(4) -0.54315(16) 0.0829(10) Uani 1 1 d .
H25A H -0.7121 -0.1425 -0.5105 0.100 Uiso 1 1 calc R
H25B H -0.6272 -0.2423 -0.5297 0.100 Uiso 1 1 calc R
C17 C -0.8083(3) -0.6970(4) -0.98692(15) 0.0757(9) Uani 1 1 d .
H17A H -0.8264 -0.7049 -1.0300 0.114 Uiso 1 1 calc GR
H17B H -0.8748 -0.6786 -0.9709 0.114 Uiso 1 1 calc GR
H17C H -0.7763 -0.7756 -0.9700 0.114 Uiso 1 1 calc GR
C10 C -0.6825(4) -0.6413(4) -0.67906(16) 0.0879(12) Uani 1 1 d .
H10 H -0.7249 -0.7206 -0.6881 0.105 Uiso 1 1 calc R
C26 C -0.6888(4) -0.1174(4) -0.59879(17) 0.0873(12) Uani 1 1 d .
H26A H -0.6424 -0.1591 -0.6240 0.105 Uiso 1 1 calc R
H26B H -0.6591 -0.0329 -0.5879 0.105 Uiso 1 1 calc R
C64 C -0.7314(8) -0.3668(6) -0.24852(19) 0.130(2) Uani 1 1 d .
H64 H -0.7548 -0.3563 -0.2116 0.156 Uiso 1 1 calc R
C43 C -0.4436(4) -0.5337(5) -1.05920(16) 0.0877(11) Uani 1 1 d .
H43A H -0.3687 -0.5473 -1.0671 0.105 Uiso 1 1 calc R
H43B H -0.4747 -0.4600 -1.0824 0.105 Uiso 1 1 calc R
C65 C -0.8045(5) -0.3403(4) -0.30196(16) 0.1036(15) Uani 1 1 d .
H65 H -0.8770 -0.3138 -0.3009 0.124 Uiso 1 1 calc R
C50 C -0.3734(4) -0.4725(5) -0.79751(18) 0.0972(13) Uani 1 1 d .
H50A H -0.3549 -0.5517 -0.7757 0.117 Uiso 1 1 calc R
H50B H -0.4513 -0.4535 -0.7972 0.117 Uiso 1 1 calc R
C44 C -0.5146(4) -0.6511(4) -1.07912(15) 0.0845(11) Uani 1 1 d .
H44A H -0.5215 -0.6614 -1.1225 0.101 Uiso 1 1 calc R
H44B H -0.4782 -0.7266 -1.0600 0.101 Uiso 1 1 calc R
C54 C -0.3023(4) -0.3669(5) -0.76795(18) 0.0940(12) Uani 1 1 d .
H54A H -0.3272 -0.2875 -0.7882 0.113 Uiso 1 1 calc R
H54B H -0.2264 -0.3817 -0.7741 0.113 Uiso 1 1 calc R
C8 C -0.7377(6) -0.6269(5) -0.57594(18) 0.1110(18) Uani 1 1 d .
H8 H -0.7834 -0.7039 -0.5851 0.133 Uiso 1 1 calc R
C34 C -0.6715(3) -0.0790(5) -0.79158(17) 0.0868(11) Uani 1 1 d .
H34A H -0.6092 -0.0841 -0.7591 0.130 Uiso 1 1 calc GR
H34B H -0.6462 -0.0524 -0.8278 0.130 Uiso 1 1 calc GR
H34C H -0.7063 -0.1614 -0.7978 0.130 Uiso 1 1 calc GR
C61 C -0.6602(4) -0.3964(4) -0.35704(18) 0.0904(12) Uani 1 1 d .
H61 H -0.6348 -0.4060 -0.3935 0.108 Uiso 1 1 calc R
C59 C -0.7002(4) -0.5376(5) -1.10077(15) 0.0911(12) Uani 1 1 d .
H59A H -0.7755 -0.5412 -1.0935 0.137 Uiso 1 1 calc GR
H59B H -0.6992 -0.5535 -1.1427 0.137 Uiso 1 1 calc GR
H59C H -0.6697 -0.4544 -1.0901 0.137 Uiso 1 1 calc GR
C62 C -0.5907(5) -0.4242(5) -0.3038(2) 0.1074(15) Uani 1 1 d .
H62 H -0.5191 -0.4545 -0.3044 0.129 Uiso 1 1 calc R
C36 C -0.8583(4) 0.0208(5) -0.88194(18) 0.0894(12) Uani 1 1 d .
H36A H -0.8119 0.0939 -0.8871 0.107 Uiso 1 1 calc R
H36B H -0.8198 -0.0551 -0.8923 0.107 Uiso 1 1 calc R
C23 C -0.5855(5) -0.6443(6) -0.7134(2) 0.1130(18) Uani 1 1 d .
H23A H -0.6128 -0.6628 -0.7552 0.170 Uiso 1 1 calc GR
H23B H -0.5336 -0.7093 -0.6967 0.170 Uiso 1 1 calc GR
H23C H -0.5489 -0.5627 -0.7101 0.170 Uiso 1 1 calc GR
C57 C -0.2656(5) -0.4965(5) -0.6443(2) 0.1071(14) Uani 1 1 d .
H57A H -0.3246 -0.5571 -0.6561 0.161 Uiso 1 1 calc GR
H57B H -0.2568 -0.4819 -0.6016 0.161 Uiso 1 1 calc GR
H57C H -0.1974 -0.5296 -0.6541 0.161 Uiso 1 1 calc GR
C19 C -0.8465(5) -0.3870(5) -0.91012(17) 0.1047(15) Uani 1 1 d .
H19A H -0.9025 -0.3499 -0.8902 0.157 Uiso 1 1 calc GR
H19B H -0.8786 -0.4076 -0.9510 0.157 Uiso 1 1 calc GR
H19C H -0.7867 -0.3271 -0.9100 0.157 Uiso 1 1 calc GR
C37 C -0.8735(6) -0.0005(5) -0.6075(2) 0.1152(17) Uani 1 1 d .
H37A H -0.9519 -0.0124 -0.6211 0.173 Uiso 1 1 calc GR
H37B H -0.8506 0.0794 -0.6225 0.173 Uiso 1 1 calc GR
H37C H -0.8584 0.0003 -0.5641 0.173 Uiso 1 1 calc GR
C9 C -0.6420(5) -0.6359(5) -0.61069(18) 0.1110(17) Uani 1 1 d .
H9A H -0.5987 -0.7120 -0.5981 0.133 Uiso 1 1 calc R
H9B H -0.5937 -0.5623 -0.6012 0.133 Uiso 1 1 calc R
C56 C -0.4383(4) -0.2849(6) -0.6718(3) 0.1097(15) Uani 1 1 d .
H56A H -0.4604 -0.2135 -0.6980 0.165 Uiso 1 1 calc GR
H56B H -0.4329 -0.2584 -0.6305 0.165 Uiso 1 1 calc GR
H56C H -0.4927 -0.3519 -0.6803 0.165 Uiso 1 1 calc GR
C58 C -0.1914(5) -0.2257(5) -0.6576(2) 0.1077(14) Uani 1 1 d .
H58A H -0.1194 -0.2619 -0.6590 0.162 Uiso 1 1 calc GR
H58B H -0.1959 -0.2019 -0.6169 0.162 Uiso 1 1 calc GR
H58C H -0.2023 -0.1514 -0.6831 0.162 Uiso 1 1 calc GR
C52 C -0.2397(4) -0.5729(6) -0.9525(2) 0.1030(14) Uani 1 1 d .
H52A H -0.2292 -0.5665 -0.9942 0.124 Uiso 1 1 calc R
H52B H -0.2201 -0.4910 -0.9334 0.124 Uiso 1 1 calc R
C63 C -0.6261(7) -0.4078(6) -0.2503(2) 0.130(2) Uani 1 1 d .
H63 H -0.5778 -0.4248 -0.2145 0.156 Uiso 1 1 calc R
C22 C -1.0271(4) -0.5922(6) -0.7575(2) 0.1053(14) Uani 1 1 d .
H22A H -1.0246 -0.6684 -0.7811 0.158 Uiso 1 1 calc GR
H22B H -1.1010 -0.5572 -0.7653 0.158 Uiso 1 1 calc GR
H22C H -1.0072 -0.6125 -0.7154 0.158 Uiso 1 1 calc GR
Si55 Si -0.30047(9) -0.34503(10) -0.68460(4) 0.0771(3) Uani 1 1 d .
C1 C -0.9659(4) 0.0330(7) -0.9257(2) 0.128(2) Uani 1 1 d .
H1A H -0.9502 0.0452 -0.9657 0.193 Uiso 1 1 calc GR
H1B H -1.0070 0.1050 -0.9147 0.193 Uiso 1 1 calc GR
H1C H -1.0092 -0.0434 -0.9246 0.193 Uiso 1 1 calc GR
C1AA C -0.1630(5) -0.6733(8) -0.9214(3) 0.142(2) Uani 1 1 d .
H1AA H -0.1788 -0.7537 -0.9417 0.213 Uiso 1 1 calc GR
H1AB H -0.1739 -0.6812 -0.8802 0.213 Uiso 1 1 calc GR
H1AC H -0.0872 -0.6494 -0.9222 0.213 Uiso 1 1 calc GR
C0AA C -0.6957(8) -0.6252(6) -0.5069(2) 0.157(3) Uani 1 1 d .
H0AA H -0.6546 -0.5479 -0.4960 0.236 Uiso 1 1 calc GR
H0AB H -0.6481 -0.6976 -0.4957 0.236 Uiso 1 1 calc GR
H0AC H -0.7582 -0.6290 -0.4861 0.236 Uiso 1 1 calc GR

loop_
_atom_site_aniso_label
_atom_site_aniso_U_11
_atom_site_aniso_U_22
_atom_site_aniso_U_33
_atom_site_aniso_U_23
_atom_site_aniso_U_13
_atom_site_aniso_U_12
O1 0.0903(16) 0.0714(14) 0.0511(11) -0.0064(10) 0.0205(10) -0.0083(12)
O7 0.0983(16) 0.0871(16) 0.0490(11) -0.0092(11) 0.0229(11) -0.0187(14)
O41 0.0915(15) 0.0602(12) 0.0527(10) -0.0043(9) 0.0230(10) -0.0069(11)
O38 0.1031(17) 0.0867(16) 0.0459(11) -0.0026(11) 0.0217(11) 0.0035(14)
O18 0.0909(15) 0.0724(14) 0.0548(11) 0.0104(10) 0.0187(11) 0.0055(12)
O28 0.123(2) 0.0634(13) 0.0612(12) -0.0035(11) 0.0277(12) -0.0215(14)
O24 0.0918(16) 0.0787(15) 0.0570(12) 0.0100(11) 0.0192(11) -0.0069(12)
O20 0.125(2) 0.0827(17) 0.0618(13) -0.0120(12) 0.0264(13) -0.0267(17)
O49 0.115(2) 0.0962(19) 0.0612(13) -0.0095(13) 0.0262(13) -0.0137(16)
C2 0.126(3) 0.075(2) 0.0462(15) -0.0065(15) 0.0232(17) -0.027(2)
O51 0.0997(18) 0.0901(18) 0.0681(14) 0.0114(13) 0.0105(13) -0.0039(15)
O40 0.130(2) 0.100(2) 0.0683(15) 0.0053(14) 0.0425(15) 0.0186(19)
C6 0.086(2) 0.071(2) 0.0482(15) -0.0026(14) 0.0154(15) -0.0039(17)
C5 0.092(2) 0.090(3) 0.0504(16) 0.0032(16) 0.0194(16) 0.0078(19)
C11 0.088(2) 0.0611(18) 0.0478(15) -0.0084(13) 0.0175(14) -0.0023(16)
C46 0.090(2) 0.0517(16) 0.0427(14) 0.0019(12) 0.0152(13) -0.0012(15)
C39 0.117(3) 0.0565(18) 0.0542(18) -0.0027(14) 0.0314(18) 0.0000(19)
C13 0.085(2) 0.0622(19) 0.0531(16) -0.0090(14) 0.0134(14) 0.0020(17)
C12 0.086(2) 0.0613(18) 0.0501(15) -0.0087(13) 0.0162(14) -0.0030(16)
C15 0.082(2) 0.0629(18) 0.0443(14) -0.0029(12) 0.0155(13) -0.0013(15)
C16 0.087(2) 0.0600(18) 0.0435(14) 0.0006(12) 0.0133(13) 0.0027(15)
C42 0.088(2) 0.075(2) 0.0614(18) -0.0049(17) 0.0256(16) -0.0120(19)
C32 0.090(2) 0.0557(18) 0.078(2) 0.0109(16) 0.0220(18) 0.0050(17)
C29 0.101(2) 0.0520(17) 0.0593(17) -0.0001(13) 0.0306(16) -0.0046(16)
C60 0.138(4) 0.0472(16) 0.0537(17) -0.0019(14) 0.0268(19) -0.007(2)
C35 0.093(2) 0.0464(17) 0.098(3) 0.0155(16) 0.031(2) 0.0213(16)
C45 0.098(2) 0.069(2) 0.0440(15) -0.0011(14) 0.0173(15) 0.0001(17)
C47 0.086(2) 0.083(2) 0.067(2) -0.0108(18) 0.0208(17) -0.004(2)
C48 0.077(2) 0.083(2) 0.067(2) 0.0003(18) 0.0112(16) 0.0007(19)
C14 0.086(2) 0.074(2) 0.0476(15) -0.0065(14) 0.0151(14) 0.0047(17)
C33 0.100(3) 0.065(2) 0.0626(18) 0.0040(15) 0.0216(17) -0.0193(19)
C27 0.109(3) 0.0634(19) 0.0620(19) -0.0049(15) 0.0322(18) -0.0043(19)
C3 0.129(3) 0.124(4) 0.0553(19) -0.016(2) 0.035(2) -0.054(3)
C30 0.095(3) 0.071(2) 0.076(2) 0.0024(17) 0.0355(19) -0.0074(19)
C4 0.099(3) 0.134(4) 0.0553(19) 0.000(2) 0.0297(18) -0.028(3)
C21 0.091(2) 0.089(2) 0.0638(19) -0.0104(18) 0.0184(17) 0.011(2)
C31 0.078(2) 0.079(2) 0.070(2) 0.0070(17) 0.0183(16) -0.0049(18)
C25 0.108(3) 0.081(2) 0.0610(19) -0.0142(17) 0.0184(18) -0.019(2)
C17 0.092(2) 0.081(2) 0.0554(17) -0.0086(16) 0.0152(16) -0.0098(19)
C10 0.138(4) 0.068(2) 0.0558(18) -0.0057(16) 0.010(2) 0.016(2)
C26 0.115(3) 0.083(3) 0.068(2) -0.0151(19) 0.026(2) -0.031(2)
C64 0.244(8) 0.098(4) 0.050(2) 0.005(2) 0.029(3) 0.009(4)
C43 0.105(3) 0.106(3) 0.0585(19) -0.0028(19) 0.0304(18) -0.015(2)
C65 0.183(5) 0.078(3) 0.0550(19) 0.0026(19) 0.036(2) 0.011(3)
C50 0.119(3) 0.116(3) 0.062(2) -0.011(2) 0.028(2) -0.011(3)
C44 0.109(3) 0.099(3) 0.0497(17) -0.0136(18) 0.0268(18) -0.006(2)
C54 0.118(3) 0.090(3) 0.075(2) -0.006(2) 0.019(2) 0.008(3)
C8 0.206(6) 0.074(3) 0.053(2) 0.0050(18) 0.023(3) -0.003(3)
C34 0.080(2) 0.116(3) 0.067(2) 0.012(2) 0.0209(17) -0.002(2)
C61 0.129(4) 0.075(2) 0.066(2) 0.0031(18) 0.013(2) -0.019(2)
C59 0.123(3) 0.101(3) 0.0487(17) 0.0122(19) 0.0133(18) 0.006(3)
C62 0.136(4) 0.094(3) 0.086(3) 0.013(2) 0.000(3) -0.015(3)
C36 0.095(3) 0.097(3) 0.075(2) 0.026(2) 0.0115(19) -0.008(2)
C23 0.133(4) 0.124(4) 0.078(3) -0.010(3) 0.007(3) 0.058(3)
C57 0.126(4) 0.095(3) 0.096(3) 0.014(3) 0.009(3) 0.015(3)
C19 0.152(4) 0.102(3) 0.059(2) -0.003(2) 0.014(2) 0.049(3)
C37 0.191(5) 0.087(3) 0.078(3) -0.013(2) 0.056(3) 0.018(3)
C9 0.173(5) 0.086(3) 0.065(2) -0.001(2) -0.005(3) 0.042(3)
C56 0.101(3) 0.112(4) 0.117(4) -0.026(3) 0.022(3) 0.013(3)
C58 0.116(4) 0.104(3) 0.102(3) -0.018(3) 0.019(3) -0.005(3)
C52 0.096(3) 0.135(4) 0.082(3) -0.006(3) 0.025(2) 0.003(3)
C63 0.207(7) 0.103(4) 0.070(3) 0.012(3) -0.008(4) -0.017(4)
C22 0.087(3) 0.126(4) 0.105(3) -0.027(3) 0.020(2) -0.002(3)
Si55 0.0881(6) 0.0757(6) 0.0665(5) -0.0101(5) 0.0109(4) 0.0122(5)
C1 0.104(3) 0.175(6) 0.099(3) 0.049(4) -0.001(3) -0.004(4)
C1AA 0.109(4) 0.167(6) 0.146(5) -0.010(5) 0.006(4) 0.013(4)
C0AA 0.294(10) 0.115(4) 0.057(2) 0.020(3) 0.015(4) 0.048(5)

loop_
_atom_type_symbol
_atom_type_description
_atom_type_scat_dispersion_real
_atom_type_scat_dispersion_imag
_atom_type_scat_source
C C 0.0181 0.0091 'International Tables Vol C Tables 4.2.6.8 and 6.1.1.4'
H H 0.0000 0.0000 'International Tables Vol C Tables 4.2.6.8 and 6.1.1.4'
O O 0.0492 0.0322 'International Tables Vol C Tables 4.2.6.8 and 6.1.1.4'
Si Si 0.2541 0.3302 'International Tables Vol C Tables 4.2.6.8 and 6.1.1.4'

loop_
_geom_angle_atom_site_label_1
_geom_angle_atom_site_label_2
_geom_angle_atom_site_label_3
_geom_angle
C6 O1 C2 119.7(3)
C2 O7 C11 118.0(3)
C42 O41 C46 116.1(2)
C39 O38 C5 116.0(3)
C15 O18 H18 109.5
C29 O28 C33 113.6(2)
C6 O24 C27 111.4(3)
C48 O49 C50 116.6(3)
O1 C2 C3 113.1(3)
O1 C2 C8 105.3(4)
O7 C2 O1 111.3(3)
O7 C2 C3 103.8(3)
O7 C2 C8 110.2(3)
C3 C2 C8 113.3(4)
O1 C6 O24 110.7(2)
O1 C6 C5 112.2(3)
O1 C6 C25 106.2(3)
O24 C6 C5 106.4(3)
O24 C6 C25 106.3(3)
C5 C6 C25 115.0(3)
O38 C5 C6 106.0(3)
O38 C5 H5 109.8
O38 C5 C4 110.1(3)
C6 C5 H5 109.8
C4 C5 C6 111.4(3)
C4 C5 H5 109.8
O7 C11 H11 108.5
O7 C11 C12 106.3(3)
O7 C11 C10 112.1(3)
C12 C11 H11 108.5
C10 C11 H11 108.5
C10 C11 C12 112.7(3)
O41 C46 H46 108.1
O41 C46 C16 106.0(2)
O41 C46 C45 110.6(2)
C16 C46 H46 108.1
C16 C46 C45 115.6(3)
C45 C46 H46 108.1
O38 C39 C60 112.3(4)
O40 C39 O38 123.1(4)
O40 C39 C60 124.6(3)
O20 C13 C12 122.6(3)
O20 C13 C14 119.0(3)
C12 C13 C14 118.4(3)
C11 C12 H12 106.8
C13 C12 C11 113.2(3)
C13 C12 H12 106.8
C13 C12 C21 108.3(3)
C21 C12 C11 114.5(3)
C21 C12 H12 106.8
O18 C15 H15 108.3
O18 C15 C16 110.2(2)
O18 C15 C14 106.8(2)
C16 C15 H15 108.3
C14 C15 H15 108.3
C14 C15 C16 114.6(3)
C46 C16 C15 111.4(3)
C46 C16 H16 107.4
C46 C16 C17 111.9(3)
C15 C16 H16 107.4
C17 C16 C15 111.0(3)
C17 C16 H16 107.4
O41 C42 H42 106.8
O41 C42 C47 111.9(3)
O41 C42 C43 110.7(3)
C47 C42 H42 106.8
C43 C42 H42 106.8
C43 C42 C47 113.4(3)
C35 C32 C33 107.6(3)
C35 C32 C31 108.7(3)
C35 C32 C36 107.1(3)
C31 C32 C33 110.2(3)
C36 C32 C33 110.2(3)
C36 C32 C31 112.8(3)
O28 C29 H29 108.2
O28 C29 C27 106.1(3)
O28 C29 C30 110.2(3)
C27 C29 H29 108.2
C30 C29 H29 108.2
C30 C29 C27 115.8(3)
C65 C60 C39 118.5(4)
C61 C60 C39 122.3(3)
C61 C60 C65 119.1(4)
C32 C35 H35A 109.5
C32 C35 H35B 109.5
C32 C35 H35C 109.5
H35A C35 H35B 109.5
H35A C35 H35C 109.5
H35B C35 H35C 109.5
C46 C45 H45 107.8
C44 C45 C46 108.5(3)
C44 C45 H45 107.8
C44 C45 C59 111.7(3)
C59 C45 C46 113.0(3)
C59 C45 H45 107.8
C42 C47 H47 108.3
C48 C47 C42 109.5(3)
C48 C47 H47 108.3
C48 C47 C52 111.9(3)
C52 C47 C42 110.6(4)
C52 C47 H47 108.3
O49 C48 C47 113.1(3)
O51 C48 O49 123.0(3)
O51 C48 C47 123.9(4)
C13 C14 H14 109.0
C15 C14 C13 108.7(3)
C15 C14 H14 109.0
C15 C14 C19 112.1(3)
C19 C14 C13 109.0(3)
C19 C14 H14 109.0
O28 C33 C32 109.2(3)
O28 C33 H33 106.5
O28 C33 C34 112.1(3)
C32 C33 H33 106.5
C34 C33 C32 115.4(3)
C34 C33 H33 106.5
O24 C27 C29 105.8(3)
O24 C27 C26 103.9(3)
O24 C27 C37 108.8(3)
C29 C27 C26 112.4(3)
C29 C27 C37 112.5(3)
C26 C27 C37 112.7(4)
C2 C3 H3 117.6
C4 C3 C2 124.8(4)
C4 C3 H3 117.6
C29 C30 H30A 109.8
C29 C30 H30B 109.8
C29 C30 C31 109.5(3)
H30A C30 H30B 108.2
C31 C30 H30A 109.8
C31 C30 H30B 109.8
C5 C4 H4 119.8
C3 C4 C5 120.5(4)
C3 C4 H4 119.8
C12 C21 H21A 108.9
C12 C21 H21B 108.9
H21A C21 H21B 107.7
C22 C21 C12 113.6(4)
C22 C21 H21A 108.9
C22 C21 H21B 108.9
C32 C31 C30 111.7(3)
C32 C31 H31A 109.3
C32 C31 H31B 109.3
C30 C31 H31A 109.3
C30 C31 H31B 109.3
H31A C31 H31B 107.9
C6 C25 H25A 111.1
C6 C25 H25B 111.1
H25A C25 H25B 109.1
C26 C25 C6 103.3(3)
C26 C25 H25A 111.1
C26 C25 H25B 111.1
C16 C17 H17A 109.5
C16 C17 H17B 109.5
C16 C17 H17C 109.5
H17A C17 H17B 109.5
H17A C17 H17C 109.5
H17B C17 H17C 109.5
C11 C10 H10 107.8
C11 C10 C9 109.7(3)
C23 C10 C11 112.1(3)
C23 C10 H10 107.8
C23 C10 C9 111.5(4)
C9 C10 H10 107.8
C27 C26 H26A 111.1
C27 C26 H26B 111.1
C25 C26 C27 103.4(3)
C25 C26 H26A 111.1
C25 C26 H26B 111.1
H26A C26 H26B 109.1
C65 C64 H64 119.9
C63 C64 H64 119.9
C63 C64 C65 120.2(5)
C42 C43 H43A 109.4
C42 C43 H43B 109.4
C42 C43 C44 111.1(3)
H43A C43 H43B 108.0
C44 C43 H43A 109.4
C44 C43 H43B 109.4
C60 C65 C64 119.2(6)
C60 C65 H65 120.4
C64 C65 H65 120.4
O49 C50 H50A 109.9
O49 C50 H50B 109.9
O49 C50 C54 108.9(4)
H50A C50 H50B 108.3
C54 C50 H50A 109.9
C54 C50 H50B 109.9
C45 C44 C43 111.3(3)
C45 C44 H44A 109.4
C45 C44 H44B 109.4
C43 C44 H44A 109.4
C43 C44 H44B 109.4
H44A C44 H44B 108.0
C50 C54 H54A 108.2
C50 C54 H54B 108.2
C50 C54 Si55 116.1(3)
H54A C54 H54B 107.4
Si55 C54 H54A 108.2
Si55 C54 H54B 108.2
C2 C8 H8 107.4
C2 C8 C0AA 112.9(4)
C9 C8 C2 110.0(3)
C9 C8 H8 107.4
C9 C8 C0AA 111.5(6)
C0AA C8 H8 107.4
C33 C34 H34A 109.5
C33 C34 H34B 109.5
C33 C34 H34C 109.5
H34A C34 H34B 109.5
H34A C34 H34C 109.5
H34B C34 H34C 109.5
C60 C61 H61 119.8
C62 C61 C60 120.4(5)
C62 C61 H61 119.8
C45 C59 H59A 109.5
C45 C59 H59B 109.5
C45 C59 H59C 109.5
H59A C59 H59B 109.5
H59A C59 H59C 109.5
H59B C59 H59C 109.5
C61 C62 H62 119.9
C63 C62 C61 120.3(6)
C63 C62 H62 119.9
C32 C36 H36A 108.4
C32 C36 H36B 108.4
H36A C36 H36B 107.4
C1 C36 C32 115.6(4)
C1 C36 H36A 108.4
C1 C36 H36B 108.4
C10 C23 H23A 109.5
C10 C23 H23B 109.5
C10 C23 H23C 109.5
H23A C23 H23B 109.5
H23A C23 H23C 109.5
H23B C23 H23C 109.5
H57A C57 H57B 109.5
H57A C57 H57C 109.5
H57B C57 H57C 109.5
Si55 C57 H57A 109.5
Si55 C57 H57B 109.5
Si55 C57 H57C 109.5
C14 C19 H19A 109.5
C14 C19 H19B 109.5
C14 C19 H19C 109.5
H19A C19 H19B 109.5
H19A C19 H19C 109.5
H19B C19 H19C 109.5
C27 C37 H37A 109.5
C27 C37 H37B 109.5
C27 C37 H37C 109.5
H37A C37 H37B 109.5
H37A C37 H37C 109.5
H37B C37 H37C 109.5
C10 C9 H9A 109.2
C10 C9 H9B 109.2
C8 C9 C10 112.1(4)
C8 C9 H9A 109.2
C8 C9 H9B 109.2
H9A C9 H9B 107.9
H56A C56 H56B 109.5
H56A C56 H56C 109.5
H56B C56 H56C 109.5
Si55 C56 H56A 109.5
Si55 C56 H56B 109.5
Si55 C56 H56C 109.5
H58A C58 H58B 109.5
H58A C58 H58C 109.5
H58B C58 H58C 109.5
Si55 C58 H58A 109.5
Si55 C58 H58B 109.5
Si55 C58 H58C 109.5
C47 C52 H52A 109.0
C47 C52 H52B 109.0
H52A C52 H52B 107.8
C1AA C52 C47 112.9(5)
C1AA C52 H52A 109.0
C1AA C52 H52B 109.0
C64 C63 H63 119.6
C62 C63 C64 120.8(5)
C62 C63 H63 119.6
C21 C22 H22A 109.5
C21 C22 H22B 109.5
C21 C22 H22C 109.5
H22A C22 H22B 109.5
H22A C22 H22C 109.5
H22B C22 H22C 109.5
C57 Si55 C54 110.4(2)
C57 Si55 C56 110.6(3)
C57 Si55 C58 109.1(3)
C56 Si55 C54 109.8(2)
C58 Si55 C54 107.0(2)
C58 Si55 C56 109.8(3)
C36 C1 H1A 109.5
C36 C1 H1B 109.5
C36 C1 H1C 109.5
H1A C1 H1B 109.5
H1A C1 H1C 109.5
H1B C1 H1C 109.5
C52 C1AA H1AA 109.5
C52 C1AA H1AB 109.5
C52 C1AA H1AC 109.5
H1AA C1AA H1AB 109.5
H1AA C1AA H1AC 109.5
H1AB C1AA H1AC 109.5
C8 C0AA H0AA 109.5
C8 C0AA H0AB 109.5
C8 C0AA H0AC 109.5
H0AA C0AA H0AB 109.5
H0AA C0AA H0AC 109.5
H0AB C0AA H0AC 109.5

loop_
_geom_bond_atom_site_label_1
_geom_bond_atom_site_label_2
_geom_bond_distance
O1 C2 1.428(4)
O1 C6 1.413(4)
O7 C2 1.417(4)
O7 C11 1.439(4)
O41 C46 1.440(4)
O41 C42 1.425(4)
O38 C5 1.462(4)
O38 C39 1.333(4)
O18 H18 0.8200
O18 C15 1.431(4)
O28 C29 1.437(4)
O28 C33 1.439(4)
O24 C6 1.417(4)
O24 C27 1.448(4)
O20 C13 1.213(4)
O49 C48 1.319(5)
O49 C50 1.474(4)
C2 C3 1.483(6)
C2 C8 1.528(7)
O51 C48 1.219(5)
O40 C39 1.199(5)
C6 C5 1.524(5)
C6 C25 1.527(5)
C5 H5 0.9800
C5 C4 1.478(6)
C11 H11 0.9800
C11 C12 1.550(4)
C11 C10 1.524(5)
C46 H46 0.9800
C46 C16 1.517(5)
C46 C45 1.536(4)
C39 C60 1.478(6)
C13 C12 1.511(5)
C13 C14 1.535(4)
C12 H12 0.9800
C12 C21 1.549(5)
C15 H15 0.9800
C15 C16 1.547(4)
C15 C14 1.526(5)
C16 H16 0.9800
C16 C17 1.523(5)
C42 H42 0.9800
C42 C47 1.547(6)
C42 C43 1.517(5)
C32 C35 1.431(5)
C32 C33 1.532(6)
C32 C31 1.524(5)
C32 C36 1.519(5)
C29 H29 0.9800
C29 C27 1.517(5)
C29 C30 1.511(6)
C60 C65 1.389(5)
C60 C61 1.383(6)
C35 H35A 0.9600
C35 H35B 0.9600
C35 H35C 0.9600
C45 H45 0.9800
C45 C44 1.523(6)
C45 C59 1.528(6)
C47 H47 0.9800
C47 C48 1.502(5)
C47 C52 1.537(6)
C14 H14 0.9800
C14 C19 1.530(6)
C33 H33 0.9800
C33 C34 1.501(6)
C27 C26 1.519(6)
C27 C37 1.528(6)
C3 H3 0.9300
C3 C4 1.309(7)
C30 H30A 0.9700
C30 H30B 0.9700
C30 C31 1.524(5)
C4 H4 0.9300
C21 H21A 0.9700
C21 H21B 0.9700
C21 C22 1.514(7)
C31 H31A 0.9700
C31 H31B 0.9700
C25 H25A 0.9700
C25 H25B 0.9700
C25 C26 1.512(6)
C17 H17A 0.9600
C17 H17B 0.9600
C17 H17C 0.9600
C10 H10 0.9800
C10 C23 1.518(7)
C10 C9 1.533(5)
C26 H26A 0.9700
C26 H26B 0.9700
C64 H64 0.9300
C64 C65 1.395(8)
C64 C63 1.360(9)
C43 H43A 0.9700
C43 H43B 0.9700
C43 C44 1.523(6)
C65 H65 0.9300
C50 H50A 0.9700
C50 H50B 0.9700
C50 C54 1.488(7)
C44 H44A 0.9700
C44 H44B 0.9700
C54 H54A 0.9700
C54 H54B 0.9700
C54 Si55 1.884(4)
C8 H8 0.9800
C8 C9 1.514(8)
C8 C0AA 1.549(6)
C34 H34A 0.9600
C34 H34B 0.9600
C34 H34C 0.9600
C61 H61 0.9300
C61 C62 1.374(7)
C59 H59A 0.9600
C59 H59B 0.9600
C59 H59C 0.9600
C62 H62 0.9300
C62 C63 1.355(8)
C36 H36A 0.9700
C36 H36B 0.9700
C36 C1 1.503(7)
C23 H23A 0.9600
C23 H23B 0.9600
C23 H23C 0.9600
C57 H57A 0.9600
C57 H57B 0.9600
C57 H57C 0.9600
C57 Si55 1.837(5)
C19 H19A 0.9600
C19 H19B 0.9600
C19 H19C 0.9600
C37 H37A 0.9600
C37 H37B 0.9600
C37 H37C 0.9600
C9 H9A 0.9700
C9 H9B 0.9700
C56 H56A 0.9600
C56 H56B 0.9600
C56 H56C 0.9600
C56 Si55 1.861(5)
C58 H58A 0.9600
C58 H58B 0.9600
C58 H58C 0.9600
C58 Si55 1.847(5)
C52 H52A 0.9700
C52 H52B 0.9700
C52 C1AA 1.496(9)
C63 H63 0.9300
C22 H22A 0.9600
C22 H22B 0.9600
C22 H22C 0.9600
C1 H1A 0.9600
C1 H1B 0.9600
C1 H1C 0.9600
C1AA H1AA 0.9600
C1AA H1AB 0.9600
C1AA H1AC 0.9600
C0AA H0AA 0.9600
C0AA H0AB 0.9600
C0AA H0AC 0.9600

loop_
_geom_torsion_atom_site_label_1
_geom_torsion_atom_site_label_2
_geom_torsion_atom_site_label_3
_geom_torsion_atom_site_label_4
_geom_torsion
O1 C2 C3 C4 -3.6(7)
O1 C2 C8 C9 -66.1(4)
O1 C2 C8 C0AA 59.2(6)
O1 C6 C5 O38 73.5(4)
O1 C6 C5 C4 -46.1(4)
O1 C6 C25 C26 95.9(4)
O7 C2 C3 C4 -124.4(5)
O7 C2 C8 C9 54.1(5)
O7 C2 C8 C0AA 179.3(5)
O7 C11 C12 C13 144.5(3)
O7 C11 C12 C21 19.8(4)
O7 C11 C10 C23 -173.4(3)
O7 C11 C10 C9 -48.9(5)
O41 C46 C16 C15 -57.2(3)
O41 C46 C16 C17 177.9(3)
O41 C46 C45 C44 55.3(4)
O41 C46 C45 C59 -69.1(4)
O41 C42 C47 C48 -37.5(4)
O41 C42 C47 C52 -161.2(3)
O41 C42 C43 C44 -52.0(5)
O38 C5 C4 C3 -94.1(5)
O38 C39 C60 C65 179.2(3)
O38 C39 C60 C61 -0.3(5)
O18 C15 C16 C46 -72.9(3)
O18 C15 C16 C17 52.5(4)
O18 C15 C14 C13 62.8(3)
O18 C15 C14 C19 -176.7(3)
O28 C29 C27 O24 -177.3(3)
O28 C29 C27 C26 -64.5(4)
O28 C29 C27 C37 64.0(4)
O28 C29 C30 C31 56.1(4)
O24 C6 C5 O38 -165.3(3)
O24 C6 C5 C4 75.0(4)
O24 C6 C25 C26 -22.0(4)
O24 C27 C26 C25 -32.1(4)
O20 C13 C12 C11 -16.0(5)
O20 C13 C12 C21 112.0(4)
O20 C13 C14 C15 61.4(4)
O20 C13 C14 C19 -61.0(5)
O49 C50 C54 Si55 -173.1(3)
C2 O1 C6 O24 -70.8(3)
C2 O1 C6 C5 47.8(4)
C2 O1 C6 C25 174.2(3)
C2 O7 C11 C12 176.5(3)
C2 O7 C11 C10 53.0(4)
C2 C3 C4 C5 1.6(7)
C2 C8 C9 C10 -55.5(5)
O40 C39 C60 C65 -0.3(6)
O40 C39 C60 C61 -179.8(4)
C6 O1 C2 O7 93.7(4)
C6 O1 C2 C3 -22.7(4)
C6 O1 C2 C8 -146.9(3)
C6 O24 C27 C29 137.8(3)
C6 O24 C27 C26 19.2(3)
C6 O24 C27 C37 -101.1(4)
C6 C5 C4 C3 23.2(6)
C6 C25 C26 C27 32.9(4)
C5 O38 C39 O40 -1.7(5)
C5 O38 C39 C60 178.8(3)
C5 C6 C25 C26 -139.5(4)
C11 O7 C2 O1 61.7(4)
C11 O7 C2 C3 -176.3(3)
C11 O7 C2 C8 -54.7(4)
C11 C12 C21 C22 -82.1(4)
C11 C10 C9 C8 52.7(5)
C46 O41 C42 C47 -72.0(3)
C46 O41 C42 C43 55.6(4)
C46 C45 C44 C43 -55.0(4)
C39 O38 C5 C6 159.7(3)
C39 O38 C5 C4 -79.8(4)
C39 C60 C65 C64 -178.2(4)
C39 C60 C61 C62 179.5(4)
C13 C12 C21 C22 150.6(3)
C12 C11 C10 C23 66.8(5)
C12 C11 C10 C9 -168.8(4)
C12 C13 C14 C15 -120.8(3)
C12 C13 C14 C19 116.8(4)
C16 C46 C45 C44 175.8(3)
C16 C46 C45 C59 51.4(4)
C16 C15 C14 C13 -174.8(3)
C16 C15 C14 C19 -54.3(4)
C42 O41 C46 C16 176.0(2)
C42 O41 C46 C45 -57.9(4)
C42 C47 C48 O49 -71.5(4)
C42 C47 C48 O51 108.9(4)
C42 C47 C52 C1AA -170.7(4)
C42 C43 C44 C45 54.1(5)
C29 O28 C33 C32 61.1(4)
C29 O28 C33 C34 -68.0(4)
C29 C27 C26 C25 -146.1(3)
C29 C30 C31 C32 -52.9(4)
C60 C61 C62 C63 -1.5(7)
C35 C32 C33 O28 63.7(4)
C35 C32 C33 C34 -169.0(3)
C35 C32 C31 C30 -65.1(4)
C35 C32 C36 C1 -56.5(6)
C45 C46 C16 C15 179.9(3)
C45 C46 C16 C17 55.0(4)
C47 C42 C43 C44 74.7(4)
C48 O49 C50 C54 163.9(4)
C48 C47 C52 C1AA 67.0(6)
C14 C13 C12 C11 166.2(3)
C14 C13 C12 C21 -65.7(4)
C14 C15 C16 C46 166.6(3)
C14 C15 C16 C17 -68.1(4)
C33 O28 C29 C27 171.5(3)
C33 O28 C29 C30 -62.5(4)
C33 C32 C31 C30 52.6(4)
C33 C32 C36 C1 -173.3(5)
C27 O24 C6 O1 -113.1(3)
C27 O24 C6 C5 124.8(3)
C27 O24 C6 C25 1.7(4)
C27 C29 C30 C31 176.5(3)
C3 C2 C8 C9 169.8(4)
C3 C2 C8 C0AA -64.9(6)
C30 C29 C27 O24 60.2(4)
C30 C29 C27 C26 173.0(3)
C30 C29 C27 C37 -58.5(5)
C31 C32 C33 O28 -54.7(4)
C31 C32 C33 C34 72.6(4)
C31 C32 C36 C1 63.1(6)
C25 C6 C5 O38 -47.9(4)
C25 C6 C5 C4 -167.5(4)
C10 C11 C12 C13 -92.3(4)
C10 C11 C12 C21 143.0(4)
C43 C42 C47 C48 -163.6(3)
C43 C42 C47 C52 72.7(4)
C65 C60 C61 C62 0.0(6)
C65 C64 C63 C62 -0.3(10)
C50 O49 C48 O51 1.3(6)
C50 O49 C48 C47 -178.3(4)
C50 C54 Si55 C57 53.1(4)
C50 C54 Si55 C56 -69.1(4)
C50 C54 Si55 C58 171.8(4)
C8 C2 C3 C4 116.1(5)
C61 C60 C65 C64 1.3(6)
C61 C62 C63 C64 1.7(9)
C59 C45 C44 C43 70.2(4)
C36 C32 C33 O28 -179.9(3)
C36 C32 C33 C34 -52.6(4)
C36 C32 C31 C30 176.2(3)
C23 C10 C9 C8 177.5(4)
C37 C27 C26 C25 85.5(4)
C52 C47 C48 O49 51.4(5)
C52 C47 C48 O51 -128.1(5)
C63 C64 C65 C60 -1.2(8)
C0AA C8 C9 C10 178.5(4)
